data_2222535
loop_
_publ_author_name
'Vitze, Hannes'
'Lerner, Hans-Wolfram'
'Bolte, Michael'

_publ_section_title
;
 Dibromidotris(dimethylamine)magnesium(II)
;
_journal_coeditor_code AT2830
_journal_issue 8
_journal_name_full 'Acta Crystallographica Section E'
_journal_page_first m888
_journal_paper_doi 10.1107/S1600536809024702
_journal_volume 65
_journal_year 2009
_chemical_formula_iupac '[Mg Br2 (C2 H7 N)3]'
_chemical_formula_moiety 'C6 H21 Br2 Mg N3'
_chemical_formula_sum 'C6 H21 Br2 Mg N3'
_chemical_formula_weight 319.39
_chemical_name_systematic
;
Dibromidotris(dimethylamine)magnesium(II)
;
_space_group_IT_number 154
_symmetry_cell_setting hexagonal
_symmetry_space_group_name_Hall 'P 32 2"'
_symmetry_space_group_name_H-M 'P 32 2 1'
_atom_sites_solution_hydrogens geom
_atom_sites_solution_primary direct
_atom_sites_solution_secondary difmap
_audit_creation_method SHELXL-97
_cell_angle_alpha 90.00
_cell_angle_beta 90.00
_cell_angle_gamma 120.00
_cell_formula_units_Z 3
_cell_length_a 9.0951(7)
_cell_length_b 9.0951(7)
_cell_length_c 14.4544(12)
_cell_measurement_reflns_used 5127
_cell_measurement_temperature 173(2)
_cell_measurement_theta_max 25.6
_cell_measurement_theta_min 3.8
_cell_volume 1035.49(14)
_computing_cell_refinement 'X-AREA (Stoe & Cie, 2001)'
_computing_data_collection 'X-AREA (Stoe & Cie, 2001)'
_computing_data_reduction 'X-AREA (Stoe & Cie, 2001)'
_computing_molecular_graphics 'XP in SHELXTL-Plus (Sheldrick, 2008)'
_computing_publication_material 'SHELXL97 (Sheldrick, 2008)'
_computing_structure_refinement 'SHELXL97 (Sheldrick, 2008)'
_computing_structure_solution 'SHELXS97 (Sheldrick, 2008)'
_diffrn_ambient_temperature 173(2)
_diffrn_measured_fraction_theta_full 0.996
_diffrn_measured_fraction_theta_max 0.990
_diffrn_measurement_device_type 'Stoe IPDSII two-circle'
_diffrn_measurement_method \w
_diffrn_radiation_monochromator graphite
_diffrn_radiation_source 'fine-focus sealed tube'
_diffrn_radiation_type MoK\a
_diffrn_radiation_wavelength 0.71073
_diffrn_reflns_av_R_equivalents 0.0366
_diffrn_reflns_av_sigmaI/netI 0.0253
_diffrn_reflns_limit_h_max 8
_diffrn_reflns_limit_h_min -11
_diffrn_reflns_limit_k_max 11
_diffrn_reflns_limit_k_min -7
_diffrn_reflns_limit_l_max 17
_diffrn_reflns_limit_l_min -17
_diffrn_reflns_number 5279
_diffrn_reflns_theta_full 25.00
_diffrn_reflns_theta_max 25.61
_diffrn_reflns_theta_min 3.83
_diffrn_standards_number 0
_exptl_absorpt_coefficient_mu 5.883
_exptl_absorpt_correction_T_max 0.3448
_exptl_absorpt_correction_T_min 0.3210
_exptl_absorpt_correction_type multi-scan
_exptl_absorpt_process_details '(MULABS; Spek, 2003; Blessing, 1995)'
_exptl_crystal_colour colourless
_exptl_crystal_density_diffrn 1.537
_exptl_crystal_density_method 'not measured'
_exptl_crystal_description block
_exptl_crystal_F_000 480
_exptl_crystal_size_max 0.25
_exptl_crystal_size_mid 0.25
_exptl_crystal_size_min 0.23
_refine_diff_density_max 0.245
_refine_diff_density_min -0.335
_refine_ls_abs_structure_details 'Flack (1983), 517 Friedel pairs'
_refine_ls_abs_structure_Flack -0.012(17)
_refine_ls_extinction_coef 0.0106(8)
_refine_ls_extinction_expression Fc^*^=kFc[1+0.001xFc^2^\l^3^/sin(2\q)]^-1/4^
_refine_ls_extinction_method 'SHELXL97 (Sheldrick, 2008)'
_refine_ls_goodness_of_fit_ref 0.963
_refine_ls_hydrogen_treatment constr
_refine_ls_matrix_type full
_refine_ls_number_parameters 61
_refine_ls_number_reflns 1285
_refine_ls_number_restraints 0
_refine_ls_restrained_S_all 0.963
_refine_ls_R_factor_all 0.0236
_refine_ls_R_factor_gt 0.0217
_refine_ls_shift/su_max 0.001
_refine_ls_shift/su_mean 0.000
_refine_ls_structure_factor_coef Fsqd
_refine_ls_weighting_details 'calc w=1/[\s^2^(Fo^2^)+(0.0277P)^2^+0.2606P] where P=(Fo^2^+2Fc^2^)/3'
_refine_ls_weighting_scheme calc
_refine_ls_wR_factor_gt 0.0481
_refine_ls_wR_factor_ref 0.0487
_reflns_number_gt 1223
_reflns_number_total 1285
_reflns_threshold_expression I>2\s(I)
_cod_data_source_file at2830.cif
_cod_data_source_block I
_cod_database_code 2222535
_cod_database_fobs_code 2222535

loop_
_symmetry_equiv_pos_as_xyz
'x, y, z'
'-y, x-y, z+2/3'
'-x+y, -x, z+1/3'
'y, x, -z'
'-x, -x+y, -z+2/3'
'x-y, -y, -z+1/3'

loop_
_atom_site_type_symbol
_atom_site_label
_atom_site_fract_x
_atom_site_fract_y
_atom_site_fract_z
_atom_site_U_iso_or_equiv
_atom_site_adp_type
_atom_site_calc_flag
_atom_site_refinement_flags
_atom_site_occupancy
_atom_site_disorder_assembly
_atom_site_disorder_group
Br Br1 0.39287(4) 0.37977(4) 0.318621(17) 0.03405(12) Uani d . 1 . .
Mg Mg1 0.41479(13) 0.41479(13) 0.5000 0.0231(3) Uani d S 1 . .
N N1 0.4463(3) 0.1927(3) 0.50042(15) 0.0301(5) Uani d . 1 . .
H H1 0.4887 0.1897 0.4423 0.036 Uiso calc R 1 . .
C C1 0.5661(5) 0.1872(5) 0.5683(2) 0.0441(9) Uani d . 1 . .
H H1A 0.6768 0.2910 0.5630 0.066 Uiso calc R 1 . .
H H1B 0.5789 0.0883 0.5556 0.066 Uiso calc R 1 . .
H H1C 0.5217 0.1787 0.6310 0.066 Uiso calc R 1 . .
C C2 0.2791(5) 0.0368(4) 0.5070(3) 0.0474(9) Uani d . 1 . .
H H2A 0.2012 0.0419 0.4620 0.071 Uiso calc R 1 . .
H H2B 0.2334 0.0270 0.5695 0.071 Uiso calc R 1 . .
H H2C 0.2916 -0.0621 0.4939 0.071 Uiso calc R 1 . .
N N2 0.6685(6) 0.6265(6) 0.5188(3) 0.0293(12) Uani d P 0.50 . .
H H2 0.7183 0.5896 0.5623 0.035 Uiso d PR 0.50 . .
C C3 0.6750(5) 0.7809(4) 0.5616(2) 0.0444(8) Uani d . 1 . .
H H3A 0.7933 0.8716 0.5684 0.067 Uiso d PR 0.50 A 1
H H3B 0.6206 0.7508 0.6226 0.067 Uiso d PR 0.50 A 1
H H3C 0.6143 0.8201 0.5218 0.067 Uiso d PR 0.50 A 1
H H3D 0.7715 0.8920 0.5457 0.067 Uiso d PR 0.50 A 2
H H3E 0.5785 0.7940 0.5803 0.067 Uiso d PR 0.50 A 2
H H3F 0.7063 0.7309 0.6125 0.067 Uiso d PR 0.50 A 2

loop_
_atom_site_aniso_label
_atom_site_aniso_U_11
_atom_site_aniso_U_22
_atom_site_aniso_U_33
_atom_site_aniso_U_12
_atom_site_aniso_U_13
_atom_site_aniso_U_23
Br1 0.0453(2) 0.04152(19) 0.02015(14) 0.02533(16) 0.00289(12) -0.00057(12)
Mg1 0.0233(5) 0.0233(5) 0.0200(5) 0.0096(6) 0.0012(2) -0.0012(2)
N1 0.0368(15) 0.0336(14) 0.0232(12) 0.0199(12) 0.0007(12) -0.0026(11)
C1 0.055(2) 0.057(2) 0.0385(17) 0.041(2) -0.0087(17) -0.0075(17)
C2 0.048(2) 0.0276(17) 0.057(2) 0.0121(16) 0.0043(18) -0.0044(15)
N2 0.027(2) 0.027(3) 0.028(3) 0.010(2) -0.0027(19) 0.005(2)
C3 0.054(2) 0.0249(16) 0.0425(18) 0.0111(16) -0.0098(17) -0.0037(14)

loop_
_atom_type_symbol
_atom_type_description
_atom_type_scat_dispersion_real
_atom_type_scat_dispersion_imag
_atom_type_scat_source
C C 0.0033 0.0016 'International Tables Vol C Tables 4.2.6.8 and 6.1.1.4'
H H 0.0000 0.0000 'International Tables Vol C Tables 4.2.6.8 and 6.1.1.4'
Br Br -0.2901 2.4595 'International Tables Vol C Tables 4.2.6.8 and 6.1.1.4'
Mg Mg 0.0486 0.0363 'International Tables Vol C Tables 4.2.6.8 and 6.1.1.4'
N N 0.0061 0.0033 'International Tables Vol C Tables 4.2.6.8 and 6.1.1.4'

loop_
_geom_angle_atom_site_label_1
_geom_angle_atom_site_label_2
_geom_angle_atom_site_label_3
_geom_angle_site_symmetry_1
_geom_angle_site_symmetry_3
_geom_angle
_geom_angle_publ_flag
N2 Mg1 N2 . 4_556 22.9(2) ?
N2 Mg1 N1 . . 104.45(16) ?
N2 Mg1 N1 4_556 . 122.07(17) ?
N2 Mg1 N1 . 4_556 122.07(17) ?
N2 Mg1 N1 4_556 4_556 104.45(16) ?
N1 Mg1 N1 . 4_556 133.08(16) ?
N2 Mg1 Br1 . 4_556 88.69(13) ?
N2 Mg1 Br1 4_556 4_556 102.44(14) ?
N1 Mg1 Br1 . 4_556 89.66(6) ?
N1 Mg1 Br1 4_556 4_556 85.86(6) ?
N2 Mg1 Br1 . . 102.44(14) ?
N2 Mg1 Br1 4_556 . 88.69(13) ?
N1 Mg1 Br1 . . 85.86(6) ?
N1 Mg1 Br1 4_556 . 89.66(6) ?
Br1 Mg1 Br1 4_556 . 168.72(5) ?
C2 N1 C1 . . 110.2(3) ?
C2 N1 Mg1 . . 110.0(2) ?
C1 N1 Mg1 . . 118.2(2) ?
C2 N1 H1 . . 105.9 ?
C1 N1 H1 . . 105.9 ?
Mg1 N1 H1 . . 105.9 ?
N1 C1 H1A . . 109.5 ?
N1 C1 H1B . . 109.5 ?
H1A C1 H1B . . 109.5 ?
N1 C1 H1C . . 109.5 ?
H1A C1 H1C . . 109.5 ?
H1B C1 H1C . . 109.5 ?
N1 C2 H2A . . 109.5 ?
N1 C2 H2B . . 109.5 ?
H2A C2 H2B . . 109.5 ?
N1 C2 H2C . . 109.5 ?
H2A C2 H2C . . 109.5 ?
H2B C2 H2C . . 109.5 ?
N2 N2 C3 4_556 4_556 76.2(6) ?
N2 N2 C3 4_556 . 70.4(6) ?
C3 N2 C3 4_556 . 110.5(4) ?
N2 N2 Mg1 4_556 . 78.57(12) ?
C3 N2 Mg1 4_556 . 116.3(3) ?
C3 N2 Mg1 . . 114.1(3) ?
N2 N2 H2 4_556 . 175.2 ?
C3 N2 H2 4_556 . 104.6 ?
C3 N2 H2 . . 105.1 ?
Mg1 N2 H2 . . 105.0 ?
N2 C3 H3A 4_556 . 119.2 ?
N2 C3 H3A . . 109.9 ?
N2 C3 H3B 4_556 . 125.9 ?
N2 C3 H3B . . 109.2 ?
H3A C3 H3B . . 109.5 ?
N2 C3 H3C 4_556 . 76.1 ?
N2 C3 H3C . . 109.3 ?
H3A C3 H3C . . 109.5 ?
H3B C3 H3C . . 109.5 ?
N2 C3 H3D 4_556 . 109.6 ?
N2 C3 H3D . . 117.5 ?
H3B C3 H3D . . 124.5 ?
H3C C3 H3D . . 82.1 ?
N2 C3 H3E 4_556 . 109.2 ?
N2 C3 H3E . . 127.2 ?
H3A C3 H3E . . 122.9 ?
H3B C3 H3E . . 55.2 ?
H3C C3 H3E . . 54.3 ?
H3D C3 H3E . . 109.5 ?
N2 C3 H3F 4_556 . 109.2 ?
N2 C3 H3F . . 76.2 ?
H3A C3 H3F . . 82.1 ?
H3B C3 H3F . . 54.4 ?
H3C C3 H3F . . 163.4 ?
H3D C3 H3F . . 109.7 ?
H3E C3 H3F . . 109.6 ?

loop_
_geom_bond_atom_site_label_1
_geom_bond_atom_site_label_2
_geom_bond_site_symmetry_2
_geom_bond_distance
_geom_bond_publ_flag
Br1 Mg1 . 2.6365(4) ?
Mg1 N2 . 2.159(5) ?
Mg1 N2 4_556 2.159(5) ?
Mg1 N1 . 2.177(3) ?
Mg1 N1 4_556 2.177(3) ?
Mg1 Br1 4_556 2.6365(4) ?
N1 C2 . 1.475(4) ?
N1 C1 . 1.486(4) ?
N1 H1 . 0.9300 ?
C1 H1A . 0.9800 ?
C1 H1B . 0.9800 ?
C1 H1C . 0.9800 ?
C2 H2A . 0.9800 ?
C2 H2B . 0.9800 ?
C2 H2C . 0.9800 ?
N2 N2 4_556 0.856(9) ?
N2 C3 4_556 1.463(6) ?
N2 C3 . 1.508(6) ?
N2 H2 . 0.9300 ?
C3 N2 4_556 1.463(6) ?
C3 H3A . 0.9800 ?
C3 H3B . 0.9800 ?
C3 H3C . 0.9800 ?
C3 H3D . 0.9788 ?
C3 H3E . 0.9803 ?
C3 H3F . 0.9780 ?

loop_
_geom_hbond_atom_site_label_D
_geom_hbond_atom_site_label_H
_geom_hbond_atom_site_label_A
_geom_hbond_site_symmetry_A
_geom_hbond_distance_DH
_geom_hbond_distance_HA
_geom_hbond_distance_DA
_geom_hbond_angle_DHA
N1 H1 Br1 5_655 0.93 2.90 3.638(2) 137.2
N2 H2 Br1 3_665 0.93 2.70 3.554(5) 153.3

loop_
_geom_torsion_atom_site_label_1
_geom_torsion_atom_site_label_2
_geom_torsion_atom_site_label_3
_geom_torsion_atom_site_label_4
_geom_torsion_site_symmetry_1
_geom_torsion_site_symmetry_2
_geom_torsion_site_symmetry_3
_geom_torsion_site_symmetry_4
_geom_torsion
_geom_torsion_publ_flag
N2 Mg1 N1 C2 . . . . 168.6(2) ?
N2 Mg1 N1 C2 4_556 . . . -175.4(2) ?
N1 Mg1 N1 C2 4_556 . . . -3.95(19) ?
Br1 Mg1 N1 C2 4_556 . . . 80.0(2) ?
Br1 Mg1 N1 C2 . . . . -89.6(2) ?
N2 Mg1 N1 C1 . . . . 40.9(3) ?
N2 Mg1 N1 C1 4_556 . . . 56.8(3) ?
N1 Mg1 N1 C1 4_556 . . . -131.7(2) ?
Br1 Mg1 N1 C1 4_556 . . . -47.7(2) ?
Br1 Mg1 N1 C1 . . . . 142.7(2) ?
N1 Mg1 N2 N2 . . . 4_556 143.2(7) ?
N1 Mg1 N2 N2 4_556 . . 4_556 -43.2(8) ?
Br1 Mg1 N2 N2 4_556 . . 4_556 -127.5(7) ?
Br1 Mg1 N2 N2 . . . 4_556 54.3(8) ?
N2 Mg1 N2 C3 4_556 . . 4_556 -68.2(7) ?
N1 Mg1 N2 C3 . . . 4_556 75.0(3) ?
N1 Mg1 N2 C3 4_556 . . 4_556 -111.4(3) ?
Br1 Mg1 N2 C3 4_556 . . 4_556 164.3(3) ?
Br1 Mg1 N2 C3 . . . 4_556 -13.9(4) ?
N2 Mg1 N2 C3 4_556 . . . 62.2(7) ?
N1 Mg1 N2 C3 . . . . -154.6(3) ?
N1 Mg1 N2 C3 4_556 . . . 19.0(4) ?
Br1 Mg1 N2 C3 4_556 . . . -65.3(3) ?
Br1 Mg1 N2 C3 . . . . 116.5(3) ?
C3 N2 C3 N2 4_556 . . 4_556 66.2(5) ?
Mg1 N2 C3 N2 . . . 4_556 -67.0(4) ?
